data_4349527
loop_
_publ_author_name
'Liu, Guangfeng'
'Liu, Jie'
'Tao, Xutang'
'Li, Dong-sheng'
'Zhang, Qichun'

_publ_section_title
;
 Surfactants as additives make the structures of organic--inorganic hybrid
 bromoplumbates diverse
;
_journal_issue 11
_journal_name_full 'Inorganic Chemistry Frontiers'
_journal_page_first 1388
_journal_paper_doi 10.1039/C6QI00292G
_journal_volume 3
_journal_year 2016
_chemical_formula_sum 'C24 H28 Br18 N4 Pb7'
_chemical_formula_weight 3261.21
_space_group_IT_number 2
_space_group_name_Hall '-P 1'
_space_group_name_H-M_alt 'P -1'
_symmetry_cell_setting Triclinic'
_symmetry_space_group_name_H-M 'P -1'
_atom_sites_solution_hydrogens geom
_atom_sites_solution_primary direct
_atom_sites_solution_secondary difmap
_audit_creation_method SHELXL-97
_audit_update_record
;
2016-06-18 deposited with the CCDC.
2016-09-05 downloaded from the CCDC.
;
_cell_angle_alpha 116.0700(10)
_cell_angle_beta 110.7090(10)
_cell_angle_gamma 90.9180(10)
_cell_formula_units_Z 1
_cell_length_a 9.7421(6)
_cell_length_b 12.9277(8)
_cell_length_c 13.2958(8)
_cell_measurement_reflns_used 5452
_cell_measurement_temperature 296(2)
_cell_measurement_theta_max 27.30
_cell_measurement_theta_min 2.28
_cell_volume 1377.36(15)
_computing_cell_refinement 'Bruker SAINT'
_computing_data_collection 'Bruker APEX2'
_computing_data_reduction 'Bruker SAINT'
_computing_molecular_graphics 'Bruker SHELXTL'
_computing_publication_material 'Bruker SHELXTL'
_computing_structure_refinement 'SHELXL-97 (Sheldrick 1997)'
_computing_structure_solution 'SHELXS-97 (Sheldrick 2008)'
_diffrn_ambient_temperature 296(2)
_diffrn_measured_fraction_theta_full 0.997
_diffrn_measured_fraction_theta_max 0.997
_diffrn_measurement_device_type 'Bruker APEX-II CCD'
_diffrn_measurement_method '\f and \w scans'
_diffrn_radiation_monochromator graphite
_diffrn_radiation_source 'fine-focus sealed tube'
_diffrn_radiation_type MoK\a
_diffrn_radiation_wavelength 0.71073
_diffrn_reflns_av_R_equivalents 0.0525
_diffrn_reflns_av_sigmaI/netI 0.0782
_diffrn_reflns_limit_h_max 12
_diffrn_reflns_limit_h_min -12
_diffrn_reflns_limit_k_max 16
_diffrn_reflns_limit_k_min -16
_diffrn_reflns_limit_l_max 16
_diffrn_reflns_limit_l_min -16
_diffrn_reflns_number 15048
_diffrn_reflns_theta_full 26.37
_diffrn_reflns_theta_max 26.37
_diffrn_reflns_theta_min 1.79
_exptl_absorpt_coefficient_mu 34.390
_exptl_absorpt_correction_T_max 0.5463
_exptl_absorpt_correction_T_min 0.0604
_exptl_absorpt_correction_type multi-scan
_exptl_absorpt_process_details 'Bruker SADABS'
_exptl_crystal_colour yellow
_exptl_crystal_density_diffrn 3.932
_exptl_crystal_density_method 'not measured'
_exptl_crystal_description plate
_exptl_crystal_F_000 1404
_exptl_crystal_size_max 0.19
_exptl_crystal_size_mid 0.14
_exptl_crystal_size_min 0.02
_refine_diff_density_max 2.191
_refine_diff_density_min -1.644
_refine_diff_density_rms 0.285
_refine_ls_extinction_method none
_refine_ls_goodness_of_fit_ref 1.009
_refine_ls_hydrogen_treatment constr
_refine_ls_matrix_type full
_refine_ls_number_parameters 243
_refine_ls_number_reflns 5612
_refine_ls_number_restraints 0
_refine_ls_restrained_S_all 1.009
_refine_ls_R_factor_all 0.0480
_refine_ls_R_factor_gt 0.0365
_refine_ls_shift/su_max 0.001
_refine_ls_shift/su_mean 0.000
_refine_ls_structure_factor_coef Fsqd
_refine_ls_weighting_details 'calc w=1/[\s^2^(Fo^2^)+(0.0066P)^2^+0.0000P] where P=(Fo^2^+2Fc^2^)/3'
_refine_ls_weighting_scheme calc
_refine_ls_wR_factor_gt 0.0874
_refine_ls_wR_factor_ref 0.0925
_reflns_number_gt 4642
_reflns_number_total 5612
_reflns_threshold_expression >2sigma(I)
_cod_data_source_file c6qi00292g2.cif
_cod_data_source_block 02_a
_cod_original_sg_symbol_H-M P-1
_cod_database_code 4349527

loop_
_symmetry_equiv_pos_as_xyz
'x, y, z'
'-x, -y, -z'

loop_
_atom_site_label
_atom_site_type_symbol
_atom_site_fract_x
_atom_site_fract_y
_atom_site_fract_z
_atom_site_U_iso_or_equiv
_atom_site_adp_type
_atom_site_occupancy
_atom_site_symmetry_multiplicity
_atom_site_calc_flag
_atom_site_refinement_flags
Pb1 Pb 0.5000 1.0000 1.0000 0.03267(13) Uani 1 2 d S
C1 C 0.5629(12) 0.3576(9) 0.3030(10) 0.050(3) Uani 1 1 d .
H1A H 0.6400 0.3405 0.2724 0.074 Uiso 1 1 calc R
H1B H 0.5018 0.2853 0.2797 0.074 Uiso 1 1 calc R
H1C H 0.6079 0.4030 0.3905 0.074 Uiso 1 1 calc R
Br1 Br 0.19323(12) 0.87972(9) 0.79920(9) 0.0448(3) Uani 1 1 d .
Pb2 Pb 0.59227(3) 0.88588(3) 0.58425(3) 0.02744(10) Uani 1 1 d .
C2 C 0.5252(11) 0.4836(8) 0.2081(8) 0.037(2) Uani 1 1 d .
H2 H 0.6216 0.4807 0.2106 0.044 Uiso 1 1 calc R
Br2 Br 0.67174(12) 0.94968(10) 0.84030(9) 0.0462(3) Uani 1 1 d .
Pb3 Pb 0.76344(4) 0.94046(3) 0.32303(3) 0.03482(11) Uani 1 1 d .
C3 C 0.4398(10) 0.5489(8) 0.1592(8) 0.033(2) Uani 1 1 d .
H3 H 0.4796 0.5893 0.1294 0.040 Uiso 1 1 calc R
Br3 Br 0.27455(10) 0.78464(9) 0.50503(10) 0.0435(3) Uani 1 1 d .
Pb4 Pb 0.98851(4) 0.69541(3) 0.52401(3) 0.03664(11) Uani 1 1 d .
C4 C 0.2960(9) 0.5537(8) 0.1548(8) 0.031(2) Uani 1 1 d .
Br4 Br 0.89617(10) 0.97623(9) 0.59577(9) 0.0400(2) Uani 1 1 d .
C12 C -0.0374(12) 0.8478(10) -0.0146(11) 0.057(3) Uani 1 1 d .
H12A H -0.1344 0.8415 -0.0123 0.086 Uiso 1 1 calc R
H12B H -0.0489 0.8255 -0.0967 0.086 Uiso 1 1 calc R
H12C H 0.0173 0.9275 0.0386 0.086 Uiso 1 1 calc R
Br5 Br 0.47969(9) 0.86632(7) 0.33008(8) 0.0293(2) Uani 1 1 d .
C5 C 0.2459(11) 0.4938(9) 0.2020(9) 0.042(2) Uani 1 1 d .
H5 H 0.1503 0.4964 0.2016 0.051 Uiso 1 1 calc R
Br6 Br 0.68743(10) 0.65969(8) 0.52682(9) 0.0382(2) Uani 1 1 d .
C6 C 0.3282(11) 0.4314(9) 0.2491(9) 0.044(3) Uani 1 1 d .
H6 H 0.2894 0.3921 0.2804 0.053 Uiso 1 1 calc R
Br7 Br 0.59130(11) 0.79511(8) 0.04647(9) 0.0401(2) Uani 1 1 d .
C7 C 0.2067(9) 0.6260(8) 0.1081(8) 0.031(2) Uani 1 1 d .
Br8 Br 0.82620(10) 0.70979(8) 0.28509(9) 0.0352(2) Uani 1 1 d .
C8 C 0.2305(11) 0.6510(9) 0.0246(9) 0.039(2) Uani 1 1 d .
H8 H 0.3012 0.6194 -0.0057 0.047 Uiso 1 1 calc R
N13 N 0.4690(8) 0.4252(7) 0.2513(7) 0.0376(19) Uani 1 1 d .
Br9 Br 0.96025(11) 0.45560(8) 0.33573(9) 0.0417(2) Uani 1 1 d .
C9 C 0.1494(11) 0.7230(9) -0.0149(9) 0.043(3) Uani 1 1 d .
H9 H 0.1672 0.7399 -0.0708 0.051 Uiso 1 1 calc R
N14 N 0.0464(8) 0.7683(7) 0.0265(7) 0.039(2) Uani 1 1 d .
C11 C 0.0981(10) 0.6734(9) 0.1484(9) 0.043(3) Uani 1 1 d .
H11 H 0.0786 0.6575 0.2044 0.052 Uiso 1 1 calc R
C10 C 0.0198(11) 0.7427(9) 0.1073(9) 0.045(3) Uani 1 1 d .
H10 H -0.0533 0.7732 0.1350 0.054 Uiso 1 1 calc R

loop_
_atom_site_aniso_label
_atom_site_aniso_U_11
_atom_site_aniso_U_22
_atom_site_aniso_U_33
_atom_site_aniso_U_23
_atom_site_aniso_U_13
_atom_site_aniso_U_12
Pb1 0.0349(3) 0.0364(3) 0.0286(3) 0.0182(2) 0.0112(2) 0.0089(2)
C1 0.055(6) 0.045(6) 0.051(7) 0.025(5) 0.021(5) 0.022(5)
Br1 0.0537(6) 0.0410(6) 0.0301(5) 0.0166(4) 0.0073(4) -0.0009(5)
Pb2 0.02776(18) 0.0333(2) 0.03011(19) 0.01976(16) 0.01480(14) 0.01101(14)
C2 0.043(5) 0.026(5) 0.039(5) 0.012(4) 0.018(4) 0.002(4)
Br2 0.0543(6) 0.0580(7) 0.0326(5) 0.0262(5) 0.0182(5) 0.0115(5)
Pb3 0.03126(19) 0.0398(2) 0.0405(2) 0.02221(18) 0.01778(16) 0.00895(15)
C3 0.041(5) 0.035(5) 0.039(5) 0.024(4) 0.022(4) 0.007(4)
Br3 0.0315(5) 0.0556(7) 0.0509(6) 0.0299(5) 0.0188(4) 0.0049(4)
Pb4 0.02966(19) 0.0374(2) 0.0410(2) 0.01687(17) 0.01457(16) 0.00418(15)
C4 0.028(4) 0.031(5) 0.034(5) 0.014(4) 0.014(4) 0.004(4)
Br4 0.0285(5) 0.0513(6) 0.0433(6) 0.0274(5) 0.0117(4) 0.0021(4)
C12 0.061(7) 0.062(7) 0.069(8) 0.047(7) 0.027(6) 0.026(6)
Br5 0.0286(4) 0.0312(5) 0.0281(5) 0.0139(4) 0.0118(4) 0.0044(4)
C5 0.038(5) 0.057(7) 0.050(6) 0.034(6) 0.026(5) 0.007(5)
Br6 0.0416(5) 0.0340(5) 0.0521(6) 0.0240(5) 0.0280(5) 0.0140(4)
C6 0.042(6) 0.058(7) 0.052(6) 0.041(6) 0.021(5) 0.009(5)
Br7 0.0533(6) 0.0346(5) 0.0314(5) 0.0166(4) 0.0149(4) 0.0086(4)
C7 0.031(5) 0.033(5) 0.026(5) 0.015(4) 0.009(4) 0.000(4)
Br8 0.0358(5) 0.0380(5) 0.0451(5) 0.0291(4) 0.0183(4) 0.0132(4)
C8 0.048(6) 0.053(6) 0.045(6) 0.036(5) 0.030(5) 0.020(5)
N13 0.039(4) 0.029(4) 0.032(4) 0.008(4) 0.011(4) 0.000(3)
Br9 0.0598(6) 0.0337(5) 0.0384(5) 0.0204(4) 0.0226(5) 0.0145(5)
C9 0.049(6) 0.057(7) 0.038(6) 0.027(5) 0.028(5) 0.012(5)
N14 0.032(4) 0.035(5) 0.050(5) 0.025(4) 0.013(4) 0.006(3)
C11 0.045(6) 0.065(7) 0.046(6) 0.037(6) 0.031(5) 0.034(5)
C10 0.043(6) 0.057(7) 0.044(6) 0.026(5) 0.024(5) 0.012(5)

loop_
_atom_type_symbol
_atom_type_description
_atom_type_scat_dispersion_real
_atom_type_scat_dispersion_imag
_atom_type_scat_source
C C 0.0033 0.0016 'International Tables Vol C Tables 4.2.6.8 and 6.1.1.4'
H H 0.0000 0.0000 'International Tables Vol C Tables 4.2.6.8 and 6.1.1.4'
N N 0.0061 0.0033 'International Tables Vol C Tables 4.2.6.8 and 6.1.1.4'
Br Br -0.2901 2.4595 'International Tables Vol C Tables 4.2.6.8 and 6.1.1.4'
Pb Pb -3.3944 10.1111 'International Tables Vol C Tables 4.2.6.8 and 6.1.1.4'

loop_
_geom_angle_atom_site_label_1
_geom_angle_atom_site_label_2
_geom_angle_atom_site_label_3
_geom_angle
_geom_angle_site_symmetry_1
_geom_angle_site_symmetry_3
Br1 Pb1 Br1 179.999(1) . 2_677
Br1 Pb1 Br2 97.54(3) . .
Br1 Pb1 Br2 82.46(3) 2_677 .
Br1 Pb1 Br2 82.46(3) . 2_677
Br1 Pb1 Br2 97.54(3) 2_677 2_677
Br2 Pb1 Br2 180.0 . 2_677
Br1 Pb1 Br7 99.32(3) . 1_556
Br1 Pb1 Br7 80.68(3) 2_677 1_556
Br2 Pb1 Br7 90.08(3) . 1_556
Br2 Pb1 Br7 89.92(3) 2_677 1_556
Br1 Pb1 Br7 80.68(3) . 2_676
Br1 Pb1 Br7 99.33(3) 2_677 2_676
Br2 Pb1 Br7 89.92(3) . 2_676
Br2 Pb1 Br7 90.08(3) 2_677 2_676
Br7 Pb1 Br7 180.00(4) 1_556 2_676
N13 C1 H1A 109.5 . .
N13 C1 H1B 109.5 . .
H1A C1 H1B 109.5 . .
N13 C1 H1C 109.5 . .
H1A C1 H1C 109.5 . .
H1B C1 H1C 109.5 . .
Pb1 Br1 Pb4 149.58(4) . 1_455
Br2 Pb2 Br6 93.51(3) . .
Br2 Pb2 Br3 94.31(3) . .
Br6 Pb2 Br3 94.27(3) . .
Br2 Pb2 Br5 167.63(3) . .
Br6 Pb2 Br5 98.74(3) . .
Br3 Pb2 Br5 83.12(3) . .
Br2 Pb2 Br5 81.85(3) . 2_676
Br6 Pb2 Br5 174.11(3) . 2_676
Br3 Pb2 Br5 89.71(3) . 2_676
Br5 Pb2 Br5 86.02(2) . 2_676
Br2 Pb2 Br4 100.77(3) . .
Br6 Pb2 Br4 85.76(3) . .
Br3 Pb2 Br4 164.89(3) . .
Br5 Pb2 Br4 81.95(3) . .
Br5 Pb2 Br4 91.52(3) 2_676 .
N13 C2 C3 120.3(9) . .
N13 C2 H2 119.8 . .
C3 C2 H2 119.8 . .
Pb2 Br2 Pb1 134.64(4) . .
Br8 Pb3 Br5 87.37(3) . .
Br8 Pb3 Br7 79.43(3) . .
Br5 Pb3 Br7 83.82(3) . .
Br8 Pb3 Br4 87.27(3) . 2_776
Br5 Pb3 Br4 160.16(3) . 2_776
Br7 Pb3 Br4 113.88(3) . 2_776
Br8 Pb3 Br4 77.97(3) . .
Br5 Pb3 Br4 81.65(2) . .
Br7 Pb3 Br4 153.57(3) . .
Br4 Pb3 Br4 78.55(3) 2_776 .
C4 C3 C2 120.3(9) . .
C4 C3 H3 119.8 . .
C2 C3 H3 119.8 . .
Pb2 Br3 Pb4 158.17(4) . 1_455
Br9 Pb4 Br6 96.91(3) . .
Br9 Pb4 Br8 77.94(3) . .
Br6 Pb4 Br8 86.84(3) . .
Br9 Pb4 Br3 91.25(3) . 1_655
Br6 Pb4 Br3 165.02(3) . 1_655
Br8 Pb4 Br3 82.60(3) . 1_655
Br9 Pb4 Br1 141.19(3) . 1_655
Br6 Pb4 Br1 103.55(3) . 1_655
Br8 Pb4 Br1 135.12(3) . 1_655
Br3 Pb4 Br1 77.08(3) 1_655 1_655
Br9 Pb4 Br9 75.87(3) . 2_766
Br6 Pb4 Br9 79.30(3) . 2_766
Br8 Pb4 Br9 148.50(3) . 2_766
Br3 Pb4 Br9 115.00(3) 1_655 2_766
Br1 Pb4 Br9 76.03(3) 1_655 2_766
C5 C4 C3 116.6(9) . .
C5 C4 C7 122.3(8) . .
C3 C4 C7 121.0(8) . .
Pb2 Br4 Pb3 163.05(4) . 2_776
Pb2 Br4 Pb3 95.11(3) . .
Pb3 Br4 Pb3 101.45(3) 2_776 .
N14 C12 H12A 109.5 . .
N14 C12 H12B 109.5 . .
H12A C12 H12B 109.5 . .
N14 C12 H12C 109.5 . .
H12A C12 H12C 109.5 . .
H12B C12 H12C 109.5 . .
Pb3 Br5 Pb2 101.19(3) . .
Pb3 Br5 Pb2 93.72(3) . 2_676
Pb2 Br5 Pb2 93.98(2) . 2_676
C6 C5 C4 122.9(9) . .
C6 C5 H5 118.5 . .
C4 C5 H5 118.5 . .
Pb2 Br6 Pb4 106.20(3) . .
C5 C6 N13 120.3(9) . .
C5 C6 H6 119.9 . .
N13 C6 H6 119.9 . .
Pb1 Br7 Pb3 96.64(3) 1_554 .
C8 C7 C11 117.5(9) . .
C8 C7 C4 121.1(8) . .
C11 C7 C4 121.5(8) . .
Pb3 Br8 Pb4 114.31(3) . .
C7 C8 C9 120.4(9) . .
C7 C8 H8 119.8 . .
C9 C8 H8 119.8 . .
C2 N13 C6 119.5(9) . .
C2 N13 C1 118.8(8) . .
C6 N13 C1 121.6(8) . .
Pb4 Br9 Pb4 104.13(3) . 2_766
N14 C9 C8 120.8(9) . .
N14 C9 H9 119.6 . .
C8 C9 H9 119.6 . .
C9 N14 C10 119.5(9) . .
C9 N14 C12 120.2(9) . .
C10 N14 C12 120.3(9) . .
C10 C11 C7 120.8(10) . .
C10 C11 H11 119.6 . .
C7 C11 H11 119.6 . .
N14 C10 C11 121.0(9) . .
N14 C10 H10 119.5 . .
C11 C10 H10 119.5 . .

loop_
_geom_bond_atom_site_label_1
_geom_bond_atom_site_label_2
_geom_bond_distance
_geom_bond_site_symmetry_2
Pb1 Br1 3.0061(10) .
Pb1 Br1 3.0061(10) 2_677
Pb1 Br2 3.0107(10) .
Pb1 Br2 3.0107(10) 2_677
Pb1 Br7 3.0519(10) 1_556
Pb1 Br7 3.0520(10) 2_676
C1 N13 1.478(12) .
C1 H1A 0.9600 .
C1 H1B 0.9600 .
C1 H1C 0.9600 .
Br1 Pb4 3.1728(10) 1_455
Pb2 Br2 2.9185(10) .
Pb2 Br6 2.9356(10) .
Pb2 Br3 2.9591(10) .
Pb2 Br5 3.0505(10) .
Pb2 Br5 3.0791(9) 2_676
Pb2 Br4 3.0926(10) .
C2 N13 1.338(12) .
C2 C3 1.396(13) .
C2 H2 0.9300 .
Pb3 Br8 2.9113(10) .
Pb3 Br5 2.9574(9) .
Pb3 Br7 3.0543(10) .
Pb3 Br4 3.1070(9) 2_776
Pb3 Br4 3.1978(11) .
C3 C4 1.384(11) .
C3 H3 0.9300 .
Br3 Pb4 3.1319(10) 1_455
Pb4 Br9 2.9356(10) .
Pb4 Br6 2.9779(10) .
Pb4 Br8 3.0986(11) .
Pb4 Br3 3.1320(10) 1_655
Pb4 Br1 3.1728(10) 1_655
Pb4 Br9 3.1798(11) 2_766
C4 C5 1.366(13) .
C4 C7 1.474(13) .
Br4 Pb3 3.1070(9) 2_776
C12 N14 1.493(13) .
C12 H12A 0.9600 .
C12 H12B 0.9600 .
C12 H12C 0.9600 .
Br5 Pb2 3.0791(9) 2_676
C5 C6 1.339(14) .
C5 H5 0.9300 .
C6 N13 1.366(12) .
C6 H6 0.9300 .
Br7 Pb1 3.0520(10) 1_554
C7 C8 1.373(12) .
C7 C11 1.384(11) .
C8 C9 1.388(13) .
C8 H8 0.9300 .
Br9 Pb4 3.1798(11) 2_766
C9 N14 1.333(11) .
C9 H9 0.9300 .
N14 C10 1.354(12) .
C11 C10 1.358(14) .
C11 H11 0.9300 .
C10 H10 0.9300 .
